data_7132176
loop_
_publ_author_name
'Wang, Shutao'
'Gao, Yuan'
'Hu, Yansong'
'Zhou, Jintao'
'Chen, Zhidang'
'Liu, Zhao'
'Zhang, Yuan'

_publ_section_title
;
 Direct annulation between glycine derivatives and thiiranes through
 photoredox/iron cooperative catalysis
;
_journal_name_full 'Chemical Communications'
_journal_paper_doi 10.1039/D3CC04580C
_journal_year 2023
_chemical_formula_moiety 'C19 H21 N O4 S'
_chemical_formula_sum 'C19 H0.25 N O4 S'
_chemical_formula_weight 338.51
_space_group_crystal_system monoclinic
_space_group_IT_number 14
_space_group_name_Hall '-P 2yn'
_space_group_name_H-M_alt 'P 1 21/n 1'
_atom_sites_solution_hydrogens geom
_atom_sites_solution_primary dual
_audit_creation_date 2022-04-28
_audit_creation_method
;
Olex2 1.3
(compiled 2020.11.12 svn.r5f609507 for OlexSys, GUI svn.r6408)
;
_audit_update_record
;
2023-07-22 deposited with the CCDC.	2023-10-03 downloaded from the CCDC.
;
_cell_angle_alpha 90
_cell_angle_beta 104.4142(14)
_cell_angle_gamma 90
_cell_formula_units_Z 4
_cell_length_a 6.61353(9)
_cell_length_b 27.3767(4)
_cell_length_c 10.14913(14)
_cell_measurement_reflns_used 8272
_cell_measurement_temperature 149.99(10)
_cell_measurement_theta_max 77.3100
_cell_measurement_theta_min 3.2410
_cell_volume 1779.72(4)
_computing_cell_refinement 'CrysAlisPro 1.171.41.113a (Rigaku OD, 2021)'
_computing_data_collection 'CrysAlisPro 1.171.41.113a (Rigaku OD, 2021)'
_computing_data_reduction 'CrysAlisPro 1.171.41.113a (Rigaku OD, 2021)'
_computing_molecular_graphics 'Olex2 1.3 (Dolomanov et al., 2009)'
_computing_publication_material 'Olex2 1.3 (Dolomanov et al., 2009)'
_computing_structure_refinement 'SHELXL 2018/3 (Sheldrick, 2015)'
_computing_structure_solution 'SHELXT  (Sheldrick, 2015)'
_diffrn_ambient_environment N~2~
_diffrn_ambient_temperature 149.99(10)
_diffrn_detector 'Hybrid Pixel Array Detector'
_diffrn_detector_area_resol_mean 10.0000
_diffrn_detector_type HyPix
_diffrn_measured_fraction_theta_full 0.999
_diffrn_measured_fraction_theta_max 0.943
_diffrn_measurement_details
;
List of Runs (angles in degrees, time in seconds):

  # Type    Start    End  Width  t~exp~   \w     \q     \k     \f   Frames
#--------------------------------------------------------------------------
  1  \w     66.00  92.00   0.50    0.05    --   47.57 143.00 -20.00   52
  2  \w    106.00 168.00   0.50    0.07    --  107.75  37.00 -90.00  124
  3  \w     64.00 113.00   0.50    0.07    --  107.75 143.00 -20.00   98
  4  \w    104.00 134.00   0.50    0.07    --  107.75 126.00 170.00   60
  5  \w    -68.00 -28.00   0.50    0.07    -- -100.00  57.00-150.00   80
  6  \w   -103.00 -78.00   0.50    0.07    -- -100.00 143.00 -20.00   50
  7  \w   -112.00 -66.00   0.50    0.07    -- -100.00 126.00 170.00   92
  8  \w    -92.00 -56.00   0.50    0.05    --  -47.57 126.00 170.00   72
  9  \w    -27.00  23.00   0.50    0.05    --   47.57 -19.00  60.00  100
 10  \w    -14.00  12.00   0.50    0.05    --   47.57 -19.00 150.00   52
 11  \w    -27.00  21.00   0.50    0.05    --   47.57 -19.00-150.00   96
 12  \w    -27.00  10.00   0.50    0.05    --   47.57 -19.00-180.00   74
 13  \w     56.00  81.00   0.50    0.07    --  107.75-143.00 -75.00   50
 14  \w     56.00  84.00   0.50    0.05    --   47.57-126.00  93.00   56
 15  \w     84.00 109.00   0.50    0.07    --  107.75-126.00  93.00   50
 16  \w     47.00  98.00   0.50    0.07    --  107.75 -99.00  90.00  102
 17  \w     35.00  94.00   0.50    0.07    --  107.75 -77.00 120.00  118
 18  \w     47.00  90.00   0.50    0.07    --  107.75 -77.00  90.00   86
 19  \w     36.00  61.00   0.50    0.07    --  107.75 -57.00  60.00   50
 20  \w     35.00  63.00   0.50    0.07    --  107.75 -57.00 -90.00   56
 21  \w     37.00  62.00   0.50    0.07    --  107.75 -57.00-120.00   50
 22  \w     36.00  61.00   0.50    0.07    --  107.75 -57.00-150.00   50
 23  \w   -175.00-150.00   0.50    0.07    -- -100.00 -19.00 -30.00   50
 24  \w   -145.00 -89.00   0.50    0.07    -- -100.00 -19.00 -30.00  112
 25  \w   -112.00 -87.00   0.50    0.07    -- -100.00 -37.00   0.00   50
 26  \w   -119.00 -94.00   0.50    0.05    --  -47.57-143.00 -75.00   50
 27  \w   -145.00-120.00   0.50    0.07    -- -100.00-143.00 -75.00   50
;
_diffrn_measurement_device 'four-circle diffractometer'
_diffrn_measurement_device_type 'ROD, Synergy Custom system, HyPix'
_diffrn_measurement_method '\w scans'
_diffrn_orient_matrix_type 'CrysAlisPro convention (1999,Acta A55,543-557)'
_diffrn_orient_matrix_UB_11 0.0542441000
_diffrn_orient_matrix_UB_12 0.0376568000
_diffrn_orient_matrix_UB_13 0.1163092000
_diffrn_orient_matrix_UB_21 0.0678783000
_diffrn_orient_matrix_UB_22 -0.0417038000
_diffrn_orient_matrix_UB_23 0.1034906000
_diffrn_orient_matrix_UB_31 0.2242473000
_diffrn_orient_matrix_UB_32 0.0034884000
_diffrn_orient_matrix_UB_33 -0.0175995000
_diffrn_radiation_monochromator mirror
_diffrn_radiation_probe x-ray
_diffrn_radiation_type 'Cu K\a'
_diffrn_radiation_wavelength 1.54184
_diffrn_reflns_av_R_equivalents 0.0424
_diffrn_reflns_av_unetI/netI 0.0420
_diffrn_reflns_Laue_measured_fraction_full 0.999
_diffrn_reflns_Laue_measured_fraction_max 0.943
_diffrn_reflns_limit_h_max 8
_diffrn_reflns_limit_h_min -6
_diffrn_reflns_limit_k_max 31
_diffrn_reflns_limit_k_min -33
_diffrn_reflns_limit_l_max 12
_diffrn_reflns_limit_l_min -12
_diffrn_reflns_number 11436
_diffrn_reflns_point_group_measured_fraction_full 0.999
_diffrn_reflns_point_group_measured_fraction_max 0.943
_diffrn_reflns_theta_full 67.684
_diffrn_reflns_theta_max 77.587
_diffrn_reflns_theta_min 3.229
_diffrn_source 'Rotating-anode X-ray tube'
_diffrn_source_type 'Rigaku (Cu) X-ray Source'
_exptl_absorpt_coefficient_mu 1.813
_exptl_absorpt_correction_T_max 1.00000
_exptl_absorpt_correction_T_min 0.63130
_exptl_absorpt_correction_type multi-scan
_exptl_absorpt_process_details
;
CrysAlisPro 1.171.41.113a (Rigaku Oxford Diffraction, 2021)
Empirical absorption correction using spherical harmonics,
implemented in SCALE3 ABSPACK scaling algorithm.
;
_exptl_crystal_colour 'clear light colourless'
_exptl_crystal_colour_lustre clear
_exptl_crystal_colour_modifier light
_exptl_crystal_colour_primary colourless
_exptl_crystal_density_diffrn 1.263
_exptl_crystal_description block
_exptl_crystal_F_000 677
_exptl_crystal_size_max 0.18
_exptl_crystal_size_mid 0.16
_exptl_crystal_size_min 0.12
_refine_diff_density_max 0.414
_refine_diff_density_min -0.507
_refine_diff_density_rms 0.054
_refine_ls_extinction_coef 0.0029(4)
_refine_ls_extinction_expression Fc^*^=kFc[1+0.001xFc^2^\l^3^/sin(2\q)]^-1/4^
_refine_ls_extinction_method 'SHELXL-2018/3 (Sheldrick 2018)'
_refine_ls_goodness_of_fit_ref 1.068
_refine_ls_hydrogen_treatment constr
_refine_ls_matrix_type full
_refine_ls_number_parameters 229
_refine_ls_number_reflns 3576
_refine_ls_number_restraints 0
_refine_ls_restrained_S_all 1.068
_refine_ls_R_factor_all 0.0437
_refine_ls_R_factor_gt 0.0406
_refine_ls_shift/su_max 0.001
_refine_ls_shift/su_mean 0.000
_refine_ls_structure_factor_coef Fsqd
_refine_ls_weighting_details 'w=1/[\s^2^(Fo^2^)+(0.0588P)^2^+0.6972P] where P=(Fo^2^+2Fc^2^)/3'
_refine_ls_weighting_scheme calc
_refine_ls_wR_factor_gt 0.1101
_refine_ls_wR_factor_ref 0.1125
_reflns_Friedel_coverage 0.000
_reflns_number_gt 3261
_reflns_number_total 3576
_reflns_threshold_expression 'I > 2\s(I)'
_cod_data_source_file d3cc04580c2.cif
_cod_data_source_block wangshut_0427_auto
_cod_original_cell_volume 1779.73(4)
_cod_database_code 7132176
_shelx_shelxl_version_number 2018/3
_shelx_space_group_comment
;
The symmetry employed for this shelxl refinement is uniquely defined
by the following loop, which should always be used as a source of
symmetry information in preference to the above space-group names.
They are only intended as comments.
;
_reflns_odcompleteness_completeness 100.00
_reflns_odcompleteness_iscentric 1
_reflns_odcompleteness_theta 66.97
_olex2_refinement_description
;
1. Fixed Uiso
 At 1.2 times of:
  All C(H) groups, All C(H,H) groups
 At 1.5 times of:
  All C(H,H,H) groups
2.a Ternary CH refined with riding coordinates:
 C10(H00B), C11(H00I)
2.b Secondary CH2 refined with riding coordinates:
 C12(H00A,H00C), C13(H00K,H00L)
2.c Aromatic/amide H refined with riding coordinates:
 C14(H00D), C16(H00E), C18(H00F), C19(H00G), C5(H00H), C3(H00J), C7(H00M),
 C15(H00N), C17(H00R)
2.d Idealised Me refined as rotating group:
 C2(H00O,H00P,H00Q), C9(H00S,H00T,H00U)
;
_olex2_submission_special_instructions 'No special instructions were received'
_oxdiff_exptl_absorpt_empirical_details
;
Empirical correction (ABSPACK) includes:
- Absorption correction using spherical harmonics
- Frame scaling
;
_oxdiff_exptl_absorpt_empirical_full_max 2.575
_oxdiff_exptl_absorpt_empirical_full_min 0.474

loop_
_space_group_symop_operation_xyz
'x, y, z'
'-x+1/2, y+1/2, -z+1/2'
'-x, -y, -z'
'x-1/2, -y-1/2, z-1/2'

loop_
_atom_site_label
_atom_site_type_symbol
_atom_site_fract_x
_atom_site_fract_y
_atom_site_fract_z
_atom_site_U_iso_or_equiv
_atom_site_adp_type
_atom_site_occupancy
_atom_site_site_symmetry_order
_atom_site_calc_flag
_atom_site_refinement_flags_posn
_atom_site_refinement_flags_adp
_atom_site_refinement_flags_occupancy
_atom_site_disorder_assembly
_atom_site_disorder_group
S01 S 0.60647(5) 0.25726(2) 0.48359(4) 0.02358(14) Uani 1 1 d . . . . .
O002 O 0.06539(17) 0.26804(4) 0.31504(12) 0.0248(3) Uani 1 1 d . . . . .
O003 O 0.17094(18) 0.21512(4) 0.48881(12) 0.0260(3) Uani 1 1 d . . . . .
O004 O 0.05140(18) 0.48954(4) 0.70550(13) 0.0293(3) Uani 1 1 d . . . . .
O005 O 0.78044(17) 0.27758(5) 0.59257(13) 0.0312(3) Uani 1 1 d . . . . .
N006 N 0.36733(19) 0.33636(4) 0.45204(13) 0.0199(3) Uani 1 1 d . . . . .
C007 C 0.1794(2) 0.25657(5) 0.42168(16) 0.0188(3) Uani 1 1 d . . . . .
C008 C 0.4552(2) 0.37826(5) 0.25562(15) 0.0200(3) Uani 1 1 d . . . . .
C009 C 0.2857(2) 0.37434(5) 0.51630(15) 0.0189(3) Uani 1 1 d . . . . .
C00A C 0.1195(2) 0.45009(6) 0.64494(16) 0.0225(3) Uani 1 1 d . . . . .
C00B C 0.3628(2) 0.28710(5) 0.50120(15) 0.0197(3) Uani 1 1 d . . . . .
H00B H 0.360800 0.287850 0.599385 0.024 Uiso 1 1 calc R U . . .
C00C C 0.5870(2) 0.29543(6) 0.33611(16) 0.0223(3) Uani 1 1 d . . . . .
H00A H 0.721909 0.296630 0.310526 0.027 Uiso 1 1 calc R U . . .
H00C H 0.478297 0.282970 0.257817 0.027 Uiso 1 1 calc R U . . .
C00D C 0.1217(2) 0.36574(6) 0.57700(16) 0.0220(3) Uani 1 1 d . . . . .
H00D H 0.064702 0.333789 0.574279 0.026 Uiso 1 1 calc R U . . .
C00E C 0.0397(2) 0.40295(6) 0.64152(16) 0.0236(3) Uani 1 1 d . . . . .
H00E H -0.070868 0.396164 0.683242 0.028 Uiso 1 1 calc R U . . .
C00F C 0.3646(2) 0.42208(6) 0.52101(16) 0.0222(3) Uani 1 1 d . . . . .
H00F H 0.476028 0.429025 0.480234 0.027 Uiso 1 1 calc R U . . .
C00G C 0.2821(2) 0.45917(6) 0.58430(17) 0.0244(3) Uani 1 1 d . . . . .
H00G H 0.337524 0.491258 0.586270 0.029 Uiso 1 1 calc R U . . .
C00H C 0.5957(3) 0.41057(6) 0.22023(17) 0.0265(3) Uani 1 1 d . . . . .
H00H H 0.733249 0.413477 0.276701 0.032 Uiso 1 1 calc R U . . .
C00I C 0.5282(2) 0.34593(5) 0.37878(15) 0.0199(3) Uani 1 1 d . . . . .
H00I H 0.652504 0.361105 0.442236 0.024 Uiso 1 1 calc R U . . .
C00J C 0.2533(2) 0.37476(6) 0.17301(17) 0.0254(3) Uani 1 1 d . . . . .
H00J H 0.155467 0.353187 0.196682 0.030 Uiso 1 1 calc R U . . .
C00K C 0.0201(3) 0.17860(6) 0.42071(18) 0.0270(4) Uani 1 1 d . . . . .
H00K H -0.101637 0.195050 0.360435 0.032 Uiso 1 1 calc R U . . .
H00L H -0.029845 0.159565 0.489310 0.032 Uiso 1 1 calc R U . . .
C00L C 0.1956(3) 0.40287(6) 0.05604(18) 0.0322(4) Uani 1 1 d . . . . .
H00M H 0.057738 0.400362 -0.000191 0.039 Uiso 1 1 calc R U . . .
C00M C 0.3360(3) 0.43456(6) 0.01998(18) 0.0329(4) Uani 1 1 d . . . . .
H00N H 0.295265 0.453375 -0.060953 0.039 Uiso 1 1 calc R U . . .
C00N C 0.1191(3) 0.14486(7) 0.33831(19) 0.0337(4) Uani 1 1 d . . . . .
H00O H 0.164003 0.163634 0.268412 0.051 Uiso 1 1 calc R U . . .
H00P H 0.017541 0.120056 0.294664 0.051 Uiso 1 1 calc R U . . .
H00Q H 0.240363 0.128872 0.398052 0.051 Uiso 1 1 calc R U . . .
C00O C 0.5356(3) 0.43859(6) 0.10256(19) 0.0321(4) Uani 1 1 d . . . . .
H00R H 0.632146 0.460545 0.078976 0.038 Uiso 1 1 calc R U . . .
C00P C -0.1372(3) 0.48407(7) 0.74691(19) 0.0322(4) Uani 1 1 d . . . . .
H00S H -0.244879 0.470213 0.671939 0.048 Uiso 1 1 calc R U . . .
H00T H -0.183124 0.516044 0.771738 0.048 Uiso 1 1 calc R U . . .
H00U H -0.113674 0.462163 0.825642 0.048 Uiso 1 1 calc R U . . .

loop_
_atom_site_aniso_label
_atom_site_aniso_U_11
_atom_site_aniso_U_22
_atom_site_aniso_U_33
_atom_site_aniso_U_23
_atom_site_aniso_U_13
_atom_site_aniso_U_12
S01 0.0192(2) 0.0178(2) 0.0337(2) 0.00436(14) 0.00653(16) 0.00310(13)
O002 0.0226(5) 0.0211(6) 0.0295(6) 0.0004(5) 0.0041(5) -0.0006(4)
O003 0.0316(6) 0.0158(5) 0.0306(6) 0.0007(4) 0.0079(5) -0.0075(4)
O004 0.0311(6) 0.0196(6) 0.0395(7) -0.0075(5) 0.0127(5) 0.0025(5)
O005 0.0203(5) 0.0344(7) 0.0359(7) 0.0105(5) 0.0012(5) -0.0019(5)
N006 0.0219(6) 0.0131(6) 0.0271(7) 0.0005(5) 0.0103(5) -0.0009(5)
C007 0.0179(7) 0.0147(7) 0.0260(7) -0.0006(6) 0.0098(6) 0.0005(5)
C008 0.0238(7) 0.0144(7) 0.0228(7) -0.0017(6) 0.0077(6) 0.0006(5)
C009 0.0202(7) 0.0143(7) 0.0219(7) -0.0007(5) 0.0046(5) 0.0001(5)
C00A 0.0240(7) 0.0174(7) 0.0255(7) -0.0028(6) 0.0048(6) 0.0032(6)
C00B 0.0206(7) 0.0144(7) 0.0244(7) 0.0005(5) 0.0061(6) 0.0003(5)
C00C 0.0203(7) 0.0198(8) 0.0279(8) 0.0006(6) 0.0078(6) 0.0030(6)
C00D 0.0212(7) 0.0155(7) 0.0295(8) -0.0013(6) 0.0067(6) -0.0028(5)
C00E 0.0216(7) 0.0221(8) 0.0286(8) -0.0012(6) 0.0087(6) -0.0012(6)
C00F 0.0248(7) 0.0164(7) 0.0271(8) 0.0007(6) 0.0096(6) -0.0026(6)
C00G 0.0290(8) 0.0141(7) 0.0305(8) -0.0011(6) 0.0082(6) -0.0033(6)
C00H 0.0296(8) 0.0217(8) 0.0292(8) -0.0017(6) 0.0095(6) -0.0042(6)
C00I 0.0189(7) 0.0181(7) 0.0236(7) -0.0007(6) 0.0070(5) -0.0013(5)
C00J 0.0250(8) 0.0207(8) 0.0296(8) -0.0010(6) 0.0050(6) -0.0006(6)
C00K 0.0308(8) 0.0162(7) 0.0357(9) -0.0029(6) 0.0111(7) -0.0083(6)
C00L 0.0334(9) 0.0257(9) 0.0323(9) 0.0006(7) -0.0015(7) 0.0050(7)
C00M 0.0511(10) 0.0179(8) 0.0282(8) 0.0034(7) 0.0071(7) 0.0049(7)
C00N 0.0370(9) 0.0263(9) 0.0362(9) -0.0041(7) 0.0062(7) 0.0049(7)
C00O 0.0470(10) 0.0173(8) 0.0349(9) 0.0006(7) 0.0161(8) -0.0056(7)
C00P 0.0327(9) 0.0280(9) 0.0384(9) -0.0048(7) 0.0135(7) 0.0074(7)

loop_
_atom_type_symbol
_atom_type_description
_atom_type_scat_dispersion_real
_atom_type_scat_dispersion_imag
_atom_type_scat_source
C C 0.0181 0.0091 'International Tables Vol C Tables 4.2.6.8 and 6.1.1.4'
N N 0.0311 0.0180 'International Tables Vol C Tables 4.2.6.8 and 6.1.1.4'
O O 0.0492 0.0322 'International Tables Vol C Tables 4.2.6.8 and 6.1.1.4'
S S 0.3331 0.5567 'International Tables Vol C Tables 4.2.6.8 and 6.1.1.4'
H H 0.0000 0.0000 'International Tables Vol C Tables 4.2.6.8 and 6.1.1.4'

loop_
_geom_angle_atom_site_label_1
_geom_angle_atom_site_label_2
_geom_angle_atom_site_label_3
_geom_angle
_geom_angle_site_symmetry_1
_geom_angle_site_symmetry_3
_geom_angle_publ_flag
O005 S01 C00B 107.02(7) . . ?
O005 S01 C00C 106.37(7) . . ?
C00C S01 C00B 86.59(7) . . ?
C007 O003 C00K 116.89(13) . . ?
C00A O004 C00P 117.37(13) . . ?
C009 N006 C00B 119.24(12) . . ?
C009 N006 C00I 120.98(12) . . ?
C00B N006 C00I 115.05(12) . . ?
O002 C007 O003 126.08(14) . . ?
O002 C007 C00B 124.96(13) . . ?
O003 C007 C00B 108.95(13) . . ?
C00H C008 C00I 119.29(14) . . ?
C00J C008 C00H 119.33(15) . . ?
C00J C008 C00I 121.30(14) . . ?
C00D C009 N006 120.74(13) . . ?
C00D C009 C00F 117.76(13) . . ?
C00F C009 N006 121.49(13) . . ?
O004 C00A C00E 125.18(14) . . ?
O004 C00A C00G 115.73(14) . . ?
C00G C00A C00E 119.09(14) . . ?
S01 C00B H00B 109.4 . . ?
N006 C00B S01 106.57(10) . . ?
N006 C00B C007 114.29(13) . . ?
N006 C00B H00B 109.4 . . ?
C007 C00B S01 107.63(10) . . ?
C007 C00B H00B 109.4 . . ?
S01 C00C H00A 110.7 . . ?
S01 C00C H00C 110.7 . . ?
H00A C00C H00C 108.8 . . ?
C00I C00C S01 105.06(10) . . ?
C00I C00C H00A 110.7 . . ?
C00I C00C H00C 110.7 . . ?
C009 C00D H00D 119.3 . . ?
C00E C00D C009 121.41(14) . . ?
C00E C00D H00D 119.3 . . ?
C00A C00E C00D 120.05(14) . . ?
C00A C00E H00E 120.0 . . ?
C00D C00E H00E 120.0 . . ?
C009 C00F H00F 119.6 . . ?
C00G C00F C009 120.85(14) . . ?
C00G C00F H00F 119.6 . . ?
C00A C00G H00G 119.6 . . ?
C00F C00G C00A 120.84(14) . . ?
C00F C00G H00G 119.6 . . ?
C008 C00H H00H 119.8 . . ?
C00O C00H C008 120.31(16) . . ?
C00O C00H H00H 119.8 . . ?
N006 C00I C008 113.71(12) . . ?
N006 C00I C00C 104.50(12) . . ?
N006 C00I H00I 109.4 . . ?
C008 C00I C00C 110.33(12) . . ?
C008 C00I H00I 109.4 . . ?
C00C C00I H00I 109.4 . . ?
C008 C00J H00J 120.1 . . ?
C00L C00J C008 119.73(15) . . ?
C00L C00J H00J 120.1 . . ?
O003 C00K H00K 109.6 . . ?
O003 C00K H00L 109.6 . . ?
O003 C00K C00N 110.12(13) . . ?
H00K C00K H00L 108.2 . . ?
C00N C00K H00K 109.6 . . ?
C00N C00K H00L 109.6 . . ?
C00J C00L H00M 119.5 . . ?
C00M C00L C00J 120.95(16) . . ?
C00M C00L H00M 119.5 . . ?
C00L C00M H00N 120.3 . . ?
C00O C00M C00L 119.49(16) . . ?
C00O C00M H00N 120.3 . . ?
C00K C00N H00O 109.5 . . ?
C00K C00N H00P 109.5 . . ?
C00K C00N H00Q 109.5 . . ?
H00O C00N H00P 109.5 . . ?
H00O C00N H00Q 109.5 . . ?
H00P C00N H00Q 109.5 . . ?
C00H C00O H00R 119.9 . . ?
C00M C00O C00H 120.18(16) . . ?
C00M C00O H00R 119.9 . . ?
O004 C00P H00S 109.5 . . ?
O004 C00P H00T 109.5 . . ?
O004 C00P H00U 109.5 . . ?
H00S C00P H00T 109.5 . . ?
H00S C00P H00U 109.5 . . ?
H00T C00P H00U 109.5 . . ?

loop_
_geom_bond_atom_site_label_1
_geom_bond_atom_site_label_2
_geom_bond_distance
_geom_bond_site_symmetry_2
_geom_bond_publ_flag
S01 O005 1.4911(13) . ?
S01 C00B 1.8549(15) . ?
S01 C00C 1.8036(16) . ?
O002 C007 1.1968(19) . ?
O003 C007 1.3320(18) . ?
O003 C00K 1.4591(19) . ?
O004 C00A 1.3730(18) . ?
O004 C00P 1.420(2) . ?
N006 C009 1.4048(19) . ?
N006 C00B 1.4410(19) . ?
N006 C00I 1.4652(18) . ?
C007 C00B 1.527(2) . ?
C008 C00H 1.394(2) . ?
C008 C00I 1.509(2) . ?
C008 C00J 1.392(2) . ?
C009 C00D 1.394(2) . ?
C009 C00F 1.404(2) . ?
C00A C00E 1.391(2) . ?
C00A C00G 1.388(2) . ?
C00B H00B 1.0000 . ?
C00C H00A 0.9900 . ?
C00C H00C 0.9900 . ?
C00C C00I 1.528(2) . ?
C00D H00D 0.9500 . ?
C00D C00E 1.392(2) . ?
C00E H00E 0.9500 . ?
C00F H00F 0.9500 . ?
C00F C00G 1.384(2) . ?
C00G H00G 0.9500 . ?
C00H H00H 0.9500 . ?
C00H C00O 1.392(2) . ?
C00I H00I 1.0000 . ?
C00J H00J 0.9500 . ?
C00J C00L 1.386(2) . ?
C00K H00K 0.9900 . ?
C00K H00L 0.9900 . ?
C00K C00N 1.501(2) . ?
C00L H00M 0.9500 . ?
C00L C00M 1.385(3) . ?
C00M H00N 0.9500 . ?
C00M C00O 1.381(3) . ?
C00N H00O 0.9800 . ?
C00N H00P 0.9800 . ?
C00N H00Q 0.9800 . ?
C00O H00R 0.9500 . ?
C00P H00S 0.9800 . ?
C00P H00T 0.9800 . ?
C00P H00U 0.9800 . ?

loop_
_geom_torsion_atom_site_label_1
_geom_torsion_atom_site_label_2
_geom_torsion_atom_site_label_3
_geom_torsion_atom_site_label_4
_geom_torsion
_geom_torsion_site_symmetry_1
_geom_torsion_site_symmetry_2
_geom_torsion_site_symmetry_3
_geom_torsion_site_symmetry_4
_geom_torsion_publ_flag
S01 C00C C00I N006 -43.44(13) . . . . ?
S01 C00C C00I C008 -166.04(10) . . . . ?
O002 C007 C00B S01 -106.50(15) . . . . ?
O002 C007 C00B N006 11.7(2) . . . . ?
O003 C007 C00B S01 72.16(13) . . . . ?
O003 C007 C00B N006 -169.69(12) . . . . ?
O004 C00A C00E C00D -179.93(15) . . . . ?
O004 C00A C00G C00F 179.52(14) . . . . ?
O005 S01 C00B N006 73.86(11) . . . . ?
O005 S01 C00B C007 -163.12(10) . . . . ?
O005 S01 C00C C00I -63.23(11) . . . . ?
N006 C009 C00D C00E 179.74(14) . . . . ?
N006 C009 C00F C00G 179.79(14) . . . . ?
C007 O003 C00K C00N 90.28(17) . . . . ?
C008 C00H C00O C00M 0.0(2) . . . . ?
C008 C00J C00L C00M -0.1(3) . . . . ?
C009 N006 C00B S01 -143.82(11) . . . . ?
C009 N006 C00B C007 97.43(16) . . . . ?
C009 N006 C00I C008 -64.55(18) . . . . ?
C009 N006 C00I C00C 175.08(13) . . . . ?
C009 C00D C00E C00A 0.8(2) . . . . ?
C009 C00F C00G C00A 0.1(2) . . . . ?
C00B S01 C00C C00I 43.51(10) . . . . ?
C00B N006 C009 C00D -30.4(2) . . . . ?
C00B N006 C009 C00F 149.97(15) . . . . ?
C00B N006 C00I C008 139.99(13) . . . . ?
C00B N006 C00I C00C 19.63(16) . . . . ?
C00C S01 C00B N006 -32.22(11) . . . . ?
C00C S01 C00B C007 90.80(11) . . . . ?
C00D C009 C00F C00G 0.2(2) . . . . ?
C00E C00A C00G C00F 0.0(2) . . . . ?
C00F C009 C00D C00E -0.7(2) . . . . ?
C00G C00A C00E C00D -0.5(2) . . . . ?
C00H C008 C00I N006 146.10(14) . . . . ?
C00H C008 C00I C00C -96.88(16) . . . . ?
C00H C008 C00J C00L 0.8(2) . . . . ?
C00I N006 C009 C00D 175.10(14) . . . . ?
C00I N006 C009 C00F -4.5(2) . . . . ?
C00I N006 C00B S01 12.09(15) . . . . ?
C00I N006 C00B C007 -106.66(14) . . . . ?
C00I C008 C00H C00O 176.09(14) . . . . ?
C00I C008 C00J C00L -175.99(15) . . . . ?
C00J C008 C00H C00O -0.8(2) . . . . ?
C00J C008 C00I N006 -37.08(19) . . . . ?
C00J C008 C00I C00C 79.94(17) . . . . ?
C00J C00L C00M C00O -0.7(3) . . . . ?
C00K O003 C007 O002 5.5(2) . . . . ?
C00K O003 C007 C00B -173.14(12) . . . . ?
C00L C00M C00O C00H 0.8(3) . . . . ?
C00P O004 C00A C00E -11.6(2) . . . . ?
C00P O004 C00A C00G 168.99(14) . . . . ?
